data_2001581
loop_
_publ_author_name
'Cadiergue, H.'
'P\`epe, G.'
'Astier, J. P.'
'Boistelle, R.'
'Fiard, J. F.'

_publ_section_title
;
 Structure of linuron, 3-(3,4-dichlorophenyl)-1-methoxy-1-methylurea
;
_journal_issue 6
_journal_name_full 'Acta Crystallographica Section C'
_journal_page_first 1078
_journal_page_last 1080
_journal_paper_doi 10.1107/S0108270192012976
_journal_volume 49
_journal_year 1993
_chemical_formula_sum 'C9 H10 Cl2 N2 O2'
_chemical_formula_weight 249.1
_symmetry_cell_setting orthorhombic
_symmetry_space_group_name_Hall 'P 2c -2b'
_symmetry_space_group_name_H-M 'P b c 21'
_cell_angle_alpha 90
_cell_angle_beta 90
_cell_angle_gamma 90
_cell_formula_units_Z 4
_cell_length_a 6.1330(10)
_cell_length_b 8.834(2)
_cell_length_c 20.653(3)
_cell_volume 1119.0(4)
_diffrn_radiation_type Cu
_diffrn_radiation_wavelength 1.5418
_exptl_absorpt_coefficient_mu 5.2
_exptl_crystal_density_diffrn 1.48
_exptl_crystal_density_meas 1.47
_exptl_crystal_F_000 512
_cod_data_source_file du1020.cif
_cod_data_source_block du1020_structure_1_of_1
_cod_original_cell_volume 1119.0(10)
_cod_database_code 2001581

loop_
_atom_site_label
_atom_site_fract_x
_atom_site_fract_y
_atom_site_fract_z
Cl(1) .0001(4) .0348(2) .5672
Cl(2) -.4515(3) -.1191(2) .53610(10)
C(3) -.1396(9) .0811(5) .4995(2)
C(4) -.3414(8) .0141(5) .4843(2)
C(5) -.4598(9) .0527(5) .4315(2)
C(6) -.3732(9) .1625(4) .3870(3)
C(7) -.1694(8) .2277(5) .4013(3)
C(8) -.0609(8) .1848(6) .4559(3)
N(9) -.4893(7) .2124(4) .3348(2)
C(10) -.6523(8) .1373(6) .3036(2)
O(11) -.7187(6) .0139(3) .3170(2)
N(12) -.7319(8) .2113(5) .2488(3)
C(13) -.9465(12) .1768(8) .2256(4)
O(14) -.6682(7) .3669(4) .2420(2)
C(15) -.5480(12) .3845(8) .1839(3)
H(1) -.602(8) -.007(5) .421(3)
H(2) -.101(8) .318(5) .372(3)
H(3) .056(8) .215(4) .465(3)
H(4) -.456(8) .285(5) .322(2)
H(5) -.955(8) .082(4) .205(2)
H(6) -1.010(9) .245(5) .238(3)
H(7) -.966(9) .212(5) .169(2)
H(8) -.416(9) .326(4) .164(4)
H(9) -.664(9) .352(5) .142(3)
H(10) -.473(9) .453(5) .172(3)

loop_
_geom_angle_atom_site_label_1
_geom_angle_atom_site_label_2
_geom_angle_atom_site_label_3
_geom_angle
N(12) C(10) O(11) 119.7(5)
N(9) C(10) O(11) 125.8(5)
C(4) C(3) Cl(1) 121.9(4)
C(4) C(3) C(8) 116.3(4)
C(8) C(3) Cl(1) 121.8(4)
C(3) C(4) Cl(2) 119.5(4)
C(3) C(4) C(5) 123.1(4)
C(5) C(4) Cl(2) 117.4(4)
C(4) C(5) C(6) 119.1(4)
C(5) C(6) C(7) 118.0(5)
C(5) C(6) N(9) 122.0(4)
C(7) C(6) N(9) 119.8(5)
C(6) C(7) C(8) 119.6(5)
C(3) C(8) C(7) 123.8(5)
C(10) N(12) C(13) 119.5(5)
C(10) N(12) O(14) 115.6(4)
C(13) N(12) O(14) 114.9(5)
C(10) N(9) C(6) 126.8(4)
C(15) O(14) N(12) 109.2(4)

loop_
_geom_bond_atom_site_label_1
_geom_bond_atom_site_label_2
_geom_bond_distance
C(10) N(9) 1.361(6)
C(10) O(11) 1.196(6)
C(10) N(12) 1.395(7)
C(13) N(12) 1.433(9)
C(15) O(14) 1.417(8)
C(3) Cl(1) 1.690(5)
C(3) C(4) 1.407(6)
C(3) C(8) 1.372(7)
C(4) Cl(2) 1.727(5)
C(4) C(5) 1.353(6)
C(5) C(6) 1.437(7)
C(6) C(7) 1.407(7)
C(6) N(9) 1.365(6)
C(7) C(8) 1.363(8)
N(12) O(14) 1.435(7)
